data_7129192
loop_
_publ_author_name
'Benniston, A. C.'
'Sirbu, Dumitru'
'Tkachenko, Nikolai V.'
'Zeng, Lingli'
'Waddell, Paul G.'
'Botchway, Stanley W.'

_publ_section_title
;
 Voltage-Induced Fluorescence Lifetime Imaging of a BODIPY Derivative in
 Giant Unilamellar Vesicles (GUVs) as Neuron Membrane Mimics
;
_journal_name_full 'Chemical Communications'
_journal_paper_doi 10.1039/D1CC03756K
_journal_year 2021
_chemical_formula_moiety 'C H2 Cl2, C26 H28 B F2 N3'
_chemical_formula_sum 'C27 H30 B Cl2 F2 N3'
_chemical_formula_weight 516.25
_space_group_crystal_system triclinic
_space_group_IT_number 2
_space_group_name_Hall '-P 1'
_space_group_name_H-M_alt 'P -1'
_atom_sites_solution_hydrogens geom
_atom_sites_solution_primary direct
_audit_creation_date 2016-03-17
_audit_creation_method
;
Olex2 1.2
(compiled 2015.01.26 svn.r3151 for OlexSys, GUI svn.r4998)
;
_audit_update_record
;
2021-06-23 deposited with the CCDC.	2021-11-01 downloaded from the CCDC.
;
_cell_angle_alpha 85.621(5)
_cell_angle_beta 75.257(6)
_cell_angle_gamma 61.941(6)
_cell_formula_units_Z 2
_cell_length_a 11.0740(7)
_cell_length_b 11.1150(6)
_cell_length_c 12.1059(9)
_cell_measurement_reflns_used 4452
_cell_measurement_temperature 150.0(2)
_cell_measurement_theta_max 66.6370
_cell_measurement_theta_min 3.7550
_cell_volume 1270.01(16)
_computing_cell_refinement 'CrysAlisPro 1.171.38.42b (Rigaku OD, 2015)'
_computing_data_collection 'CrysAlisPro 1.171.38.42b (Rigaku OD, 2015)'
_computing_data_reduction 'CrysAlisPro 1.171.38.42b (Rigaku OD, 2015)'
_computing_molecular_graphics 'Olex2 (Dolomanov et al., 2009)'
_computing_publication_material 'Olex2 (Dolomanov et al., 2009)'
_computing_structure_refinement 'XL (Sheldrick, 2008)'
_computing_structure_solution 'XT (Sheldrick, 2015)'
_diffrn_ambient_environment N~2~
_diffrn_ambient_temperature 150.0(2)
_diffrn_detector 'CCD plate'
_diffrn_detector_area_resol_mean 10.3968
_diffrn_detector_type Atlas
_diffrn_measured_fraction_theta_full 0.998
_diffrn_measured_fraction_theta_max 0.994
_diffrn_measurement_details
;
List of Runs (angles in degrees, time in seconds):

  # Type    Start    End  Width  t~exp~   \w     \q     \k     \f   Frames
#--------------------------------------------------------------------------
  1  \w    -99.00 -18.00   1.00    1.00    --  -41.59 125.00-120.00   81
  2  \w     15.00 117.00   1.00    1.00    --   41.59  38.00-150.00  102
  3  \w      8.00 120.00   1.00    1.00    --   41.59  77.00  90.00  112
  4  \w     -3.00  96.00   1.00    1.00    --   41.59-125.00   0.00   99
  5  \w      9.00 133.00   1.00    4.00    --   93.50 -93.00-167.58  124
  6  \w      9.00 133.00   1.00    4.00    --   93.50 -93.00  78.60  124
  7  \w      9.00 133.00   1.00    4.00    --   93.50 -93.00 -74.89  124
  8  \w      9.00 133.00   1.00    4.00    --   93.50 -93.00 127.80  124
  9  \w      9.00 133.00   1.00    4.00    --   93.50 -93.00  -1.63  124
 10  \w      4.00 178.00   1.00    4.00    --   93.50   0.00-120.00  174
 11  \w     63.00 168.00   1.00    4.00    --   93.50  61.00  60.00  105
 12  \w     63.00 168.00   1.00    4.00    --   93.50  61.00 120.00  105
 13  \w     66.00 168.00   1.00    4.00    --   93.50  45.00  60.00  102
 14  \w     16.00 119.00   1.00    4.00    --   93.50 -30.00 150.00  103
 15  \w     74.00 100.00   1.00    4.00    --   93.50 -91.00-119.74   26
 16  \w     66.00 146.00   1.00    4.00    --   93.50  61.00 150.00   80
 17  \w     19.00  55.00   1.00    4.00    --   93.50 -45.00 -30.00   36
 18  \w     96.00 121.00   1.00    4.00    --   93.50 -45.00 -30.00   25
 19  \w     64.00 123.00   1.00    4.00    --   93.50 -61.00-180.00   59
 20  \w     19.00  84.00   1.00    4.00    --   93.50-125.00   0.00   65
 21  \w     66.00 123.00   1.00    4.00    --   93.50 -61.00  60.00   57
 22  \w     91.00 139.00   1.00    4.00    --   93.50 125.00  60.00   48
 23  \w     38.00  81.00   1.00    4.00    --   93.50 -94.00-150.00   43
 24  \w     16.00  48.00   1.00    4.00    --   93.50 -94.00-120.00   32
 25  \w     60.00 123.00   1.00    4.00    --   93.50 -93.00  58.58   63
;
_diffrn_measurement_device 'four-circle diffractometer'
_diffrn_measurement_device_type 'Xcalibur, Atlas, Gemini ultra'
_diffrn_measurement_method '\w scans'
_diffrn_orient_matrix_type 'CrysAlisPro convention (1999,Acta A55,543-557)'
_diffrn_orient_matrix_UB_11 0.0031970000
_diffrn_orient_matrix_UB_12 0.0208993000
_diffrn_orient_matrix_UB_13 0.1233685000
_diffrn_orient_matrix_UB_21 -0.0999758000
_diffrn_orient_matrix_UB_22 0.1536990000
_diffrn_orient_matrix_UB_23 -0.0021254000
_diffrn_orient_matrix_UB_31 -0.1283772000
_diffrn_orient_matrix_UB_32 -0.0259353000
_diffrn_orient_matrix_UB_33 0.0462213000
_diffrn_radiation_monochromator mirror
_diffrn_radiation_probe x-ray
_diffrn_radiation_type CuK\a
_diffrn_radiation_wavelength 1.54184
_diffrn_reflns_av_R_equivalents 0.0547
_diffrn_reflns_av_unetI/netI 0.0499
_diffrn_reflns_Laue_measured_fraction_full 0.998
_diffrn_reflns_Laue_measured_fraction_max 0.994
_diffrn_reflns_limit_h_max 12
_diffrn_reflns_limit_h_min -13
_diffrn_reflns_limit_k_max 12
_diffrn_reflns_limit_k_min -13
_diffrn_reflns_limit_l_max 14
_diffrn_reflns_limit_l_min -14
_diffrn_reflns_number 18190
_diffrn_reflns_point_group_measured_fraction_full 0.998
_diffrn_reflns_point_group_measured_fraction_max 0.994
_diffrn_reflns_theta_full 66.500
_diffrn_reflns_theta_max 66.936
_diffrn_reflns_theta_min 3.781
_diffrn_source 'fine-focus sealed X-ray tube'
_diffrn_source_type 'Enhance Ultra (Cu) X-ray Source'
_exptl_absorpt_coefficient_mu 2.596
_exptl_absorpt_correction_T_max 0.753
_exptl_absorpt_correction_T_min 0.489
_exptl_absorpt_correction_type multi-scan
_exptl_absorpt_process_details sadabs
_exptl_crystal_colour green
_exptl_crystal_colour_primary green
_exptl_crystal_density_diffrn 1.350
_exptl_crystal_description plate
_exptl_crystal_F_000 540
_exptl_crystal_size_max 0.48
_exptl_crystal_size_mid 0.18
_exptl_crystal_size_min 0.05
_refine_diff_density_max 0.791
_refine_diff_density_min -0.626
_refine_diff_density_rms 0.052
_refine_ls_extinction_method none
_refine_ls_goodness_of_fit_ref 1.038
_refine_ls_hydrogen_treatment constr
_refine_ls_matrix_type full
_refine_ls_number_parameters 318
_refine_ls_number_reflns 4498
_refine_ls_number_restraints 0
_refine_ls_restrained_S_all 1.038
_refine_ls_R_factor_all 0.0712
_refine_ls_R_factor_gt 0.0497
_refine_ls_shift/su_max 0.001
_refine_ls_shift/su_mean 0.000
_refine_ls_structure_factor_coef Fsqd
_refine_ls_weighting_details 'w=1/[\s^2^(Fo^2^)+(0.0359P)^2^+1.0447P] where P=(Fo^2^+2Fc^2^)/3'
_refine_ls_weighting_scheme calc
_refine_ls_wR_factor_gt 0.1095
_refine_ls_wR_factor_ref 0.1251
_reflns_Friedel_coverage 0.000
_reflns_number_gt 3431
_reflns_number_total 4498
_reflns_threshold_expression 'I > 2\s(I)'
_cod_data_source_file d1cc03756k2.cif
_cod_data_source_block acb160009_sa
_cod_database_code 7129192
_shelxl_version_number 2014/6
_chemical_oxdiff_formula 'C27 H30 B1 Cl2 F2 N3'
_shelx_space_group_comment
;
The symmetry employed for this shelxl refinement is uniquely defined
by the following loop, which should always be used as a source of
symmetry information in preference to the above space-group names.
They are only intended as comments.
;
_reflns_odcompleteness_completeness 99.71
_reflns_odcompleteness_iscentric 1
_reflns_odcompleteness_theta 66.49
_olex2_refinement_description
;
1. Fixed Uiso
 At 1.2 times of:
  All C(H) groups, All C(H,H) groups
 At 1.5 times of:
  All C(H,H,H) groups
2.a Secondary CH2 refined with riding coordinates:
 C12(H12A,H12B), C22(H22A,H22B), C23(H23A,H23B), C24(H24A,H24B), C25(H25A,
 H25B), C26(H26A,H26B), C27(H27A,H27B), C28(H28A,H28B)
2.b Aromatic/amide H refined with riding coordinates:
 C5(H5), C6(H6), C7(H7), C8(H8), C14(H14), C15(H15), C17(H17), C21(H21)
2.c Idealised Me refined as rotating group:
 C11(H11A,H11B,H11C), C13(H13A,H13B,H13C)
;
_olex2_submission_special_instructions 'No special instructions were received'
_oxdiff_exptl_absorpt_empirical_details
;
Empirical correction (ABSPACK) includes:
;
_oxdiff_exptl_absorpt_empirical_full_max 1.490
_oxdiff_exptl_absorpt_empirical_full_min 0.798

loop_
_space_group_symop_operation_xyz
'x, y, z'
'-x, -y, -z'

loop_
_atom_site_label
_atom_site_type_symbol
_atom_site_fract_x
_atom_site_fract_y
_atom_site_fract_z
_atom_site_U_iso_or_equiv
_atom_site_adp_type
_atom_site_occupancy
_atom_site_site_symmetry_order
_atom_site_calc_flag
_atom_site_refinement_flags_posn
_atom_site_refinement_flags_adp
_atom_site_refinement_flags_occupancy
_atom_site_disorder_assembly
_atom_site_disorder_group
Cl1 Cl 0.16140(8) 0.18456(8) 0.84554(7) 0.0528(2) Uani 1 1 d . . . . .
Cl2 Cl 0.44985(11) 0.05337(11) 0.87349(9) 0.0757(3) Uani 1 1 d . . . . .
F1 F 0.2918(3) 0.95177(19) 0.61908(17) 0.0709(6) Uani 1 1 d . . . . .
F2 F 0.47435(18) 0.83848(18) 0.4677(2) 0.0656(6) Uani 1 1 d . . . . .
N1 N 0.2636(2) 1.0243(2) 0.43220(18) 0.0330(5) Uani 1 1 d . . . . .
N2 N 0.2690(2) 0.8046(2) 0.49887(17) 0.0273(4) Uani 1 1 d . . . . .
N3 N 0.7917(2) 0.3541(2) 0.98548(19) 0.0362(5) Uani 1 1 d . . . . .
C1 C 0.1527(2) 0.7073(2) 0.4394(2) 0.0285(5) Uani 1 1 d . . . . .
C2 C 0.2320(2) 0.6184(2) 0.5091(2) 0.0284(5) Uani 1 1 d . . . . .
C3 C 0.3024(2) 0.6821(2) 0.5474(2) 0.0280(5) Uani 1 1 d . . . . .
C5 C 0.2876(3) 1.1344(3) 0.4160(2) 0.0389(6) Uani 1 1 d . . . . .
H5 H 0.3495 1.1489 0.4485 0.047 Uiso 1 1 calc R . . . .
C6 C 0.2081(3) 1.2218(3) 0.3452(2) 0.0419(6) Uani 1 1 d . . . . .
H6 H 0.2055 1.3061 0.3209 0.050 Uiso 1 1 calc R . . . .
C7 C 0.1326(3) 1.1637(3) 0.3161(2) 0.0398(6) Uani 1 1 d . . . . .
H7 H 0.0691 1.2007 0.2680 0.048 Uiso 1 1 calc R . . . .
C8 C 0.1248(3) 0.9398(3) 0.3723(2) 0.0311(5) Uani 1 1 d . . . . .
H8 H 0.0583 0.9520 0.3305 0.037 Uiso 1 1 calc R . . . .
C9 C 0.1760(2) 0.8249(2) 0.4322(2) 0.0279(5) Uani 1 1 d . . . . .
C10 C 0.1679(3) 1.0405(3) 0.3709(2) 0.0328(5) Uani 1 1 d . . . . .
C11 C 0.0597(3) 0.6900(3) 0.3792(2) 0.0349(6) Uani 1 1 d . . . . .
H11A H -0.0210 0.7790 0.3756 0.052 Uiso 1 1 calc GR . . . .
H11B H 0.0257 0.6283 0.4209 0.052 Uiso 1 1 calc GR . . . .
H11C H 0.1134 0.6514 0.3014 0.052 Uiso 1 1 calc GR . . . .
C12 C 0.2423(3) 0.4800(3) 0.5370(2) 0.0342(6) Uani 1 1 d . . . . .
H12A H 0.3422 0.4140 0.5330 0.041 Uiso 1 1 calc R . . . .
H12B H 0.2130 0.4500 0.4782 0.041 Uiso 1 1 calc R . . . .
C13 C 0.1528(3) 0.4762(3) 0.6540(2) 0.0406(6) Uani 1 1 d . . . . .
H13A H 0.0530 0.5382 0.6579 0.061 Uiso 1 1 calc GR . . . .
H13B H 0.1816 0.5048 0.7131 0.061 Uiso 1 1 calc GR . . . .
H13C H 0.1661 0.3831 0.6666 0.061 Uiso 1 1 calc GR . . . .
C14 C 0.3908(3) 0.6409(3) 0.6261(2) 0.0313(5) Uani 1 1 d . . . . .
H14 H 0.4175 0.7053 0.6438 0.038 Uiso 1 1 calc R . . . .
C15 C 0.4402(3) 0.5216(3) 0.6778(2) 0.0311(5) Uani 1 1 d . . . . .
H15 H 0.4167 0.4552 0.6588 0.037 Uiso 1 1 calc R . . . .
C16 C 0.5259(2) 0.4849(3) 0.7595(2) 0.0295(5) Uani 1 1 d . . . . .
C17 C 0.5647(2) 0.5736(3) 0.8003(2) 0.0311(5) Uani 1 1 d . . . . .
H17 H 0.5331 0.6632 0.7733 0.037 Uiso 1 1 calc R . . . .
C18 C 0.6474(2) 0.5350(3) 0.8783(2) 0.0306(5) Uani 1 1 d . . . . .
C19 C 0.6985(2) 0.3999(3) 0.9165(2) 0.0296(5) Uani 1 1 d . . . . .
C20 C 0.6566(2) 0.3112(3) 0.8790(2) 0.0303(5) Uani 1 1 d . . . . .
C21 C 0.5732(3) 0.3550(3) 0.8025(2) 0.0313(5) Uani 1 1 d . . . . .
H21 H 0.5466 0.2938 0.7778 0.038 Uiso 1 1 calc R . . . .
C22 C 0.6828(3) 0.6331(3) 0.9235(2) 0.0391(6) Uani 1 1 d . . . . .
H22A H 0.6090 0.6833 0.9930 0.047 Uiso 1 1 calc R . . . .
H22B H 0.6848 0.7004 0.8654 0.047 Uiso 1 1 calc R . . . .
C23 C 0.8256(3) 0.5578(3) 0.9522(3) 0.0452(7) Uani 1 1 d . . . . .
H23A H 0.9013 0.5158 0.8815 0.054 Uiso 1 1 calc R . . . .
H23B H 0.8444 0.6226 0.9877 0.054 Uiso 1 1 calc R . . . .
C24 C 0.8240(3) 0.4484(3) 1.0342(2) 0.0429(7) Uani 1 1 d . . . . .
H24A H 0.9174 0.3972 1.0520 0.052 Uiso 1 1 calc R . . . .
H24B H 0.7523 0.4918 1.1066 0.052 Uiso 1 1 calc R . . . .
C25 C 0.7024(3) 0.1692(3) 0.9239(2) 0.0382(6) Uani 1 1 d . . . . .
H25A H 0.6273 0.1708 0.9899 0.046 Uiso 1 1 calc R . . . .
H25B H 0.7160 0.1056 0.8635 0.046 Uiso 1 1 calc R . . . .
C26 C 0.8387(3) 0.1185(3) 0.9607(3) 0.0422(7) Uani 1 1 d . . . . .
H26A H 0.8590 0.0322 1.0000 0.051 Uiso 1 1 calc R . . . .
H26B H 0.9179 0.1003 0.8926 0.051 Uiso 1 1 calc R . . . .
C27 C 0.8252(3) 0.2248(3) 1.0403(2) 0.0431(7) Uani 1 1 d . . . . .
H27A H 0.7498 0.2384 1.1104 0.052 Uiso 1 1 calc R . . . .
H27B H 0.9150 0.1922 1.0630 0.052 Uiso 1 1 calc R . . . .
C28 C 0.3432(4) 0.1064(5) 0.7795(3) 0.0744(12) Uani 1 1 d . . . . .
H28A H 0.3669 0.0265 0.7313 0.089 Uiso 1 1 calc R . . . .
H28B H 0.3642 0.1717 0.7284 0.089 Uiso 1 1 calc R . . . .
B4 B 0.3278(4) 0.9049(3) 0.5073(3) 0.0382(7) Uani 1 1 d . . . . .

loop_
_atom_site_aniso_label
_atom_site_aniso_U_11
_atom_site_aniso_U_22
_atom_site_aniso_U_33
_atom_site_aniso_U_23
_atom_site_aniso_U_13
_atom_site_aniso_U_12
Cl1 0.0527(4) 0.0596(5) 0.0499(4) 0.0090(3) -0.0139(3) -0.0298(4)
Cl2 0.0719(6) 0.0851(7) 0.0797(6) 0.0149(5) -0.0433(5) -0.0339(5)
F1 0.140(2) 0.0488(10) 0.0522(11) 0.0151(8) -0.0561(12) -0.0532(12)
F2 0.0387(9) 0.0495(10) 0.1225(18) 0.0355(11) -0.0396(11) -0.0264(8)
N1 0.0311(11) 0.0319(11) 0.0356(12) 0.0031(9) -0.0089(9) -0.0142(9)
N2 0.0260(10) 0.0306(10) 0.0267(10) 0.0046(8) -0.0099(8) -0.0130(8)
N3 0.0299(11) 0.0480(13) 0.0326(11) 0.0055(10) -0.0153(9) -0.0165(10)
C1 0.0241(12) 0.0353(13) 0.0247(12) 0.0017(10) -0.0052(9) -0.0132(10)
C2 0.0247(12) 0.0342(13) 0.0261(12) 0.0013(10) -0.0061(10) -0.0137(10)
C3 0.0265(12) 0.0303(12) 0.0252(12) 0.0010(10) -0.0062(10) -0.0118(10)
C5 0.0384(15) 0.0343(14) 0.0419(15) 0.0000(11) -0.0028(12) -0.0186(12)
C6 0.0455(16) 0.0337(14) 0.0410(15) 0.0075(12) -0.0042(13) -0.0182(13)
C7 0.0418(15) 0.0358(14) 0.0352(14) 0.0082(11) -0.0107(12) -0.0132(12)
C8 0.0276(12) 0.0350(13) 0.0275(12) 0.0030(10) -0.0095(10) -0.0110(11)
C9 0.0230(11) 0.0327(12) 0.0253(12) 0.0000(10) -0.0072(9) -0.0102(10)
C10 0.0312(13) 0.0327(13) 0.0286(13) 0.0023(10) -0.0062(10) -0.0109(11)
C11 0.0332(13) 0.0419(14) 0.0336(14) 0.0032(11) -0.0138(11) -0.0183(12)
C12 0.0383(14) 0.0328(13) 0.0373(14) 0.0036(11) -0.0162(11) -0.0182(11)
C13 0.0390(15) 0.0433(15) 0.0475(16) 0.0150(13) -0.0154(12) -0.0252(13)
C14 0.0286(12) 0.0383(13) 0.0287(12) 0.0036(10) -0.0104(10) -0.0157(11)
C15 0.0265(12) 0.0369(13) 0.0322(13) 0.0031(10) -0.0075(10) -0.0167(11)
C16 0.0215(11) 0.0392(13) 0.0266(12) 0.0035(10) -0.0050(9) -0.0141(10)
C17 0.0259(12) 0.0332(13) 0.0287(13) 0.0077(10) -0.0043(10) -0.0115(10)
C18 0.0241(12) 0.0411(14) 0.0254(12) 0.0020(10) -0.0030(10) -0.0160(11)
C19 0.0223(11) 0.0413(14) 0.0227(12) 0.0041(10) -0.0045(9) -0.0137(10)
C20 0.0229(12) 0.0388(13) 0.0264(12) 0.0036(10) -0.0053(10) -0.0128(10)
C21 0.0259(12) 0.0392(14) 0.0321(13) 0.0059(11) -0.0092(10) -0.0174(11)
C22 0.0375(14) 0.0490(16) 0.0354(14) -0.0005(12) -0.0060(12) -0.0250(13)
C23 0.0364(15) 0.0610(18) 0.0451(16) -0.0087(14) -0.0073(12) -0.0280(14)
C24 0.0293(13) 0.0622(18) 0.0376(15) -0.0052(13) -0.0131(12) -0.0182(13)
C25 0.0323(14) 0.0398(14) 0.0399(15) 0.0106(12) -0.0089(11) -0.0159(12)
C26 0.0319(14) 0.0415(15) 0.0436(16) 0.0130(12) -0.0122(12) -0.0096(12)
C27 0.0308(14) 0.0521(16) 0.0379(15) 0.0134(13) -0.0155(12) -0.0107(12)
C28 0.049(2) 0.128(4) 0.048(2) -0.004(2) -0.0154(16) -0.040(2)
B4 0.0459(18) 0.0343(15) 0.0448(18) 0.0086(13) -0.0236(15) -0.0220(14)

loop_
_atom_type_symbol
_atom_type_description
_atom_type_scat_dispersion_real
_atom_type_scat_dispersion_imag
_atom_type_scat_source
C C 0.0181 0.0091 'International Tables Vol C Tables 4.2.6.8 and 6.1.1.4'
H H 0.0000 0.0000 'International Tables Vol C Tables 4.2.6.8 and 6.1.1.4'
B B 0.0090 0.0039 'International Tables Vol C Tables 4.2.6.8 and 6.1.1.4'
Cl Cl 0.3639 0.7018 'International Tables Vol C Tables 4.2.6.8 and 6.1.1.4'
F F 0.0727 0.0534 'International Tables Vol C Tables 4.2.6.8 and 6.1.1.4'
N N 0.0311 0.0180 'International Tables Vol C Tables 4.2.6.8 and 6.1.1.4'

loop_
_exptl_crystal_face_index_h
_exptl_crystal_face_index_k
_exptl_crystal_face_index_l
_exptl_crystal_face_perp_dist
0 0 1 0.0168
0 0 -1 0.0288
1 1 0 0.1067
-1 -1 0 0.0607
1 2 -1 0.1050
-1 0 0 0.2302
1 0 0 0.1382

loop_
_geom_angle_atom_site_label_1
_geom_angle_atom_site_label_2
_geom_angle_atom_site_label_3
_geom_angle
_geom_angle_site_symmetry_1
_geom_angle_site_symmetry_3
_geom_angle_publ_flag
C5 N1 C10 107.8(2) . . ?
C5 N1 B4 126.5(2) . . ?
C10 N1 B4 125.7(2) . . ?
C3 N2 C9 108.44(19) . . ?
C3 N2 B4 127.8(2) . . ?
C9 N2 B4 123.68(19) . . ?
C19 N3 C24 120.7(2) . . ?
C19 N3 C27 120.4(2) . . ?
C27 N3 C24 116.1(2) . . ?
C2 C1 C9 107.4(2) . . ?
C2 C1 C11 128.3(2) . . ?
C9 C1 C11 124.2(2) . . ?
C1 C2 C3 107.2(2) . . ?
C1 C2 C12 125.2(2) . . ?
C3 C2 C12 127.6(2) . . ?
N2 C3 C2 108.9(2) . . ?
N2 C3 C14 119.3(2) . . ?
C14 C3 C2 131.8(2) . . ?
N1 C5 H5 125.2 . . ?
N1 C5 C6 109.6(3) . . ?
C6 C5 H5 125.2 . . ?
C5 C6 H6 126.3 . . ?
C5 C6 C7 107.3(2) . . ?
C7 C6 H6 126.3 . . ?
C6 C7 H7 126.4 . . ?
C6 C7 C10 107.1(2) . . ?
C10 C7 H7 126.4 . . ?
C9 C8 H8 119.1 . . ?
C9 C8 C10 121.8(2) . . ?
C10 C8 H8 119.1 . . ?
N2 C9 C1 107.96(19) . . ?
C8 C9 N2 121.5(2) . . ?
C8 C9 C1 130.5(2) . . ?
N1 C10 C7 108.2(2) . . ?
N1 C10 C8 119.6(2) . . ?
C7 C10 C8 132.3(2) . . ?
C1 C11 H11A 109.5 . . ?
C1 C11 H11B 109.5 . . ?
C1 C11 H11C 109.5 . . ?
H11A C11 H11B 109.5 . . ?
H11A C11 H11C 109.5 . . ?
H11B C11 H11C 109.5 . . ?
C2 C12 H12A 108.7 . . ?
C2 C12 H12B 108.7 . . ?
C2 C12 C13 114.1(2) . . ?
H12A C12 H12B 107.6 . . ?
C13 C12 H12A 108.7 . . ?
C13 C12 H12B 108.7 . . ?
C12 C13 H13A 109.5 . . ?
C12 C13 H13B 109.5 . . ?
C12 C13 H13C 109.5 . . ?
H13A C13 H13B 109.5 . . ?
H13A C13 H13C 109.5 . . ?
H13B C13 H13C 109.5 . . ?
C3 C14 H14 116.2 . . ?
C15 C14 C3 127.7(2) . . ?
C15 C14 H14 116.2 . . ?
C14 C15 H15 116.9 . . ?
C14 C15 C16 126.2(2) . . ?
C16 C15 H15 116.9 . . ?
C17 C16 C15 123.9(2) . . ?
C21 C16 C15 119.3(2) . . ?
C21 C16 C17 116.8(2) . . ?
C16 C17 H17 118.8 . . ?
C18 C17 C16 122.5(2) . . ?
C18 C17 H17 118.8 . . ?
C17 C18 C19 119.1(2) . . ?
C17 C18 C22 121.3(2) . . ?
C19 C18 C22 119.6(2) . . ?
N3 C19 C18 120.6(2) . . ?
N3 C19 C20 120.4(2) . . ?
C20 C19 C18 118.9(2) . . ?
C19 C20 C25 120.0(2) . . ?
C21 C20 C19 119.6(2) . . ?
C21 C20 C25 120.3(2) . . ?
C16 C21 H21 118.5 . . ?
C20 C21 C16 123.0(2) . . ?
C20 C21 H21 118.5 . . ?
C18 C22 H22A 109.5 . . ?
C18 C22 H22B 109.5 . . ?
C18 C22 C23 110.6(2) . . ?
H22A C22 H22B 108.1 . . ?
C23 C22 H22A 109.5 . . ?
C23 C22 H22B 109.5 . . ?
C22 C23 H23A 109.9 . . ?
C22 C23 H23B 109.9 . . ?
H23A C23 H23B 108.3 . . ?
C24 C23 C22 108.7(2) . . ?
C24 C23 H23A 109.9 . . ?
C24 C23 H23B 109.9 . . ?
N3 C24 C23 111.1(2) . . ?
N3 C24 H24A 109.4 . . ?
N3 C24 H24B 109.4 . . ?
C23 C24 H24A 109.4 . . ?
C23 C24 H24B 109.4 . . ?
H24A C24 H24B 108.0 . . ?
C20 C25 H25A 109.4 . . ?
C20 C25 H25B 109.4 . . ?
H25A C25 H25B 108.0 . . ?
C26 C25 C20 111.2(2) . . ?
C26 C25 H25A 109.4 . . ?
C26 C25 H25B 109.4 . . ?
C25 C26 H26A 109.7 . . ?
C25 C26 H26B 109.7 . . ?
H26A C26 H26B 108.2 . . ?
C27 C26 C25 109.6(2) . . ?
C27 C26 H26A 109.7 . . ?
C27 C26 H26B 109.7 . . ?
N3 C27 C26 110.9(2) . . ?
N3 C27 H27A 109.5 . . ?
N3 C27 H27B 109.5 . . ?
C26 C27 H27A 109.5 . . ?
C26 C27 H27B 109.5 . . ?
H27A C27 H27B 108.0 . . ?
Cl1 C28 H28A 108.7 . . ?
Cl1 C28 H28B 108.7 . . ?
Cl2 C28 Cl1 114.2(2) . . ?
Cl2 C28 H28A 108.7 . . ?
Cl2 C28 H28B 108.7 . . ?
H28A C28 H28B 107.6 . . ?
F1 B4 F2 109.2(2) . . ?
F1 B4 N1 110.2(2) . . ?
F1 B4 N2 110.3(2) . . ?
F2 B4 N1 109.8(2) . . ?
F2 B4 N2 109.6(2) . . ?
N1 B4 N2 107.7(2) . . ?

loop_
_geom_bond_atom_site_label_1
_geom_bond_atom_site_label_2
_geom_bond_distance
_geom_bond_site_symmetry_2
_geom_bond_publ_flag
Cl1 C28 1.758(4) . ?
Cl2 C28 1.721(4) . ?
F1 B4 1.378(4) . ?
F2 B4 1.393(4) . ?
N1 C5 1.359(3) . ?
N1 C10 1.381(3) . ?
N1 B4 1.533(4) . ?
N2 C3 1.360(3) . ?
N2 C9 1.393(3) . ?
N2 B4 1.553(3) . ?
N3 C19 1.379(3) . ?
N3 C24 1.459(4) . ?
N3 C27 1.457(4) . ?
C1 C2 1.375(3) . ?
C1 C9 1.439(3) . ?
C1 C11 1.489(3) . ?
C2 C3 1.442(3) . ?
C2 C12 1.506(3) . ?
C3 C14 1.436(3) . ?
C5 H5 0.9500 . ?
C5 C6 1.381(4) . ?
C6 H6 0.9500 . ?
C6 C7 1.391(4) . ?
C7 H7 0.9500 . ?
C7 C10 1.399(4) . ?
C8 H8 0.9500 . ?
C8 C9 1.366(3) . ?
C8 C10 1.406(4) . ?
C11 H11A 0.9800 . ?
C11 H11B 0.9800 . ?
C11 H11C 0.9800 . ?
C12 H12A 0.9900 . ?
C12 H12B 0.9900 . ?
C12 C13 1.518(4) . ?
C13 H13A 0.9800 . ?
C13 H13B 0.9800 . ?
C13 H13C 0.9800 . ?
C14 H14 0.9500 . ?
C14 C15 1.347(4) . ?
C15 H15 0.9500 . ?
C15 C16 1.448(3) . ?
C16 C17 1.407(4) . ?
C16 C21 1.394(4) . ?
C17 H17 0.9500 . ?
C17 C18 1.388(4) . ?
C18 C19 1.420(4) . ?
C18 C22 1.498(4) . ?
C19 C20 1.414(4) . ?
C20 C21 1.375(3) . ?
C20 C25 1.517(4) . ?
C21 H21 0.9500 . ?
C22 H22A 0.9900 . ?
C22 H22B 0.9900 . ?
C22 C23 1.521(4) . ?
C23 H23A 0.9900 . ?
C23 H23B 0.9900 . ?
C23 C24 1.515(4) . ?
C24 H24A 0.9900 . ?
C24 H24B 0.9900 . ?
C25 H25A 0.9900 . ?
C25 H25B 0.9900 . ?
C25 C26 1.515(4) . ?
C26 H26A 0.9900 . ?
C26 H26B 0.9900 . ?
C26 C27 1.511(4) . ?
C27 H27A 0.9900 . ?
C27 H27B 0.9900 . ?
C28 H28A 0.9900 . ?
C28 H28B 0.9900 . ?

loop_
_geom_torsion_atom_site_label_1
_geom_torsion_atom_site_label_2
_geom_torsion_atom_site_label_3
_geom_torsion_atom_site_label_4
_geom_torsion
_geom_torsion_site_symmetry_1
_geom_torsion_site_symmetry_2
_geom_torsion_site_symmetry_3
_geom_torsion_site_symmetry_4
_geom_torsion_publ_flag
N1 C5 C6 C7 -0.2(3) . . . . ?
N2 C3 C14 C15 -176.5(2) . . . . ?
N3 C19 C20 C21 -174.4(2) . . . . ?
N3 C19 C20 C25 6.2(3) . . . . ?
C1 C2 C3 N2 -1.7(3) . . . . ?
C1 C2 C3 C14 175.7(3) . . . . ?
C1 C2 C12 C13 -101.6(3) . . . . ?
C2 C1 C9 N2 -0.4(3) . . . . ?
C2 C1 C9 C8 178.4(3) . . . . ?
C2 C3 C14 C15 6.3(5) . . . . ?
C3 N2 C9 C1 -0.7(3) . . . . ?
C3 N2 C9 C8 -179.6(2) . . . . ?
C3 N2 B4 F1 -62.9(3) . . . . ?
C3 N2 B4 F2 57.4(3) . . . . ?
C3 N2 B4 N1 176.8(2) . . . . ?
C3 C2 C12 C13 79.3(3) . . . . ?
C3 C14 C15 C16 -178.0(2) . . . . ?
C5 N1 C10 C7 0.0(3) . . . . ?
C5 N1 C10 C8 179.7(2) . . . . ?
C5 N1 B4 F1 59.5(4) . . . . ?
C5 N1 B4 F2 -60.9(4) . . . . ?
C5 N1 B4 N2 179.9(2) . . . . ?
C5 C6 C7 C10 0.2(3) . . . . ?
C6 C7 C10 N1 -0.1(3) . . . . ?
C6 C7 C10 C8 -179.8(3) . . . . ?
C9 N2 C3 C2 1.5(3) . . . . ?
C9 N2 C3 C14 -176.3(2) . . . . ?
C9 N2 B4 F1 121.0(3) . . . . ?
C9 N2 B4 F2 -118.7(3) . . . . ?
C9 N2 B4 N1 0.7(3) . . . . ?
C9 C1 C2 C3 1.3(3) . . . . ?
C9 C1 C2 C12 -178.0(2) . . . . ?
C9 C8 C10 N1 -0.6(4) . . . . ?
C9 C8 C10 C7 179.1(3) . . . . ?
C10 N1 C5 C6 0.2(3) . . . . ?
C10 N1 B4 F1 -118.8(3) . . . . ?
C10 N1 B4 F2 120.8(3) . . . . ?
C10 N1 B4 N2 1.6(4) . . . . ?
C10 C8 C9 N2 2.8(4) . . . . ?
C10 C8 C9 C1 -175.9(2) . . . . ?
C11 C1 C2 C3 -179.5(2) . . . . ?
C11 C1 C2 C12 1.2(4) . . . . ?
C11 C1 C9 N2 -179.7(2) . . . . ?
C11 C1 C9 C8 -0.8(4) . . . . ?
C12 C2 C3 N2 177.5(2) . . . . ?
C12 C2 C3 C14 -5.1(4) . . . . ?
C14 C15 C16 C17 2.8(4) . . . . ?
C14 C15 C16 C21 -177.7(2) . . . . ?
C15 C16 C17 C18 -179.8(2) . . . . ?
C15 C16 C21 C20 179.0(2) . . . . ?
C16 C17 C18 C19 1.8(4) . . . . ?
C16 C17 C18 C22 -177.8(2) . . . . ?
C17 C16 C21 C20 -1.5(4) . . . . ?
C17 C18 C19 N3 173.8(2) . . . . ?
C17 C18 C19 C20 -3.7(3) . . . . ?
C17 C18 C22 C23 -149.9(2) . . . . ?
C18 C19 C20 C21 3.0(3) . . . . ?
C18 C19 C20 C25 -176.4(2) . . . . ?
C18 C22 C23 C24 -55.0(3) . . . . ?
C19 N3 C24 C23 -35.3(3) . . . . ?
C19 N3 C27 C26 39.5(3) . . . . ?
C19 C18 C22 C23 30.5(3) . . . . ?
C19 C20 C21 C16 -0.4(4) . . . . ?
C19 C20 C25 C26 -26.2(3) . . . . ?
C20 C25 C26 C27 51.1(3) . . . . ?
C21 C16 C17 C18 0.8(3) . . . . ?
C21 C20 C25 C26 154.5(2) . . . . ?
C22 C18 C19 N3 -6.7(3) . . . . ?
C22 C18 C19 C20 175.9(2) . . . . ?
C22 C23 C24 N3 57.7(3) . . . . ?
C24 N3 C19 C18 9.0(3) . . . . ?
C24 N3 C19 C20 -173.6(2) . . . . ?
C24 N3 C27 C26 -159.2(2) . . . . ?
C25 C20 C21 C16 179.0(2) . . . . ?
C25 C26 C27 N3 -58.0(3) . . . . ?
C27 N3 C19 C18 169.5(2) . . . . ?
C27 N3 C19 C20 -13.1(4) . . . . ?
C27 N3 C24 C23 163.5(2) . . . . ?
B4 N1 C5 C6 -178.4(3) . . . . ?
B4 N1 C10 C7 178.5(3) . . . . ?
B4 N1 C10 C8 -1.7(4) . . . . ?
B4 N2 C3 C2 -175.1(2) . . . . ?
B4 N2 C3 C14 7.1(4) . . . . ?
B4 N2 C9 C1 176.1(2) . . . . ?
B4 N2 C9 C8 -2.9(4) . . . . ?

loop_
_exptl_oxdiff_crystal_face_indexfrac_h
_exptl_oxdiff_crystal_face_indexfrac_k
_exptl_oxdiff_crystal_face_indexfrac_l
_exptl_oxdiff_crystal_face_x
_exptl_oxdiff_crystal_face_y
_exptl_oxdiff_crystal_face_z
0.0004 -0.0003 1.0002 0.1234 -0.0022 0.0462
-0.0004 0.0003 -1.0002 -0.1234 0.0022 -0.0462
1.0002 1.0002 -0.0006 0.0240 0.0537 -0.1544
-1.0002 -1.0002 0.0006 -0.0240 -0.0537 0.1544
0.9998 2.0003 -1.0005 -0.0784 0.2096 -0.2265
-1.0002 -0.0003 0.0009 -0.0031 0.0999 0.1284
1.0002 0.0003 -0.0009 0.0031 -0.0999 -0.1284
